data_7035140
loop_
_publ_author_name
'Dinsdale, D. R.'
'Lough, A. J.'
'Lemaire, M. T.'

_publ_section_title
;
 Structure and magnetic properties of an unusual homoleptic iron(iii)
 thiocyanate dimer.
;
_journal_issue 24
_journal_name_full 'Dalton transactions (Cambridge, England : 2003)'
_journal_page_first 11077
_journal_page_last 11082
_journal_paper_doi 10.1039/c5dt00743g
_journal_volume 44
_journal_year 2015
_chemical_formula_moiety 'C10 Fe2 N10 S10, 4(C17 H12 N S3)'
_chemical_formula_sum 'C78 H48 Fe2 N14 S22'
_chemical_formula_weight 1998.32
_chemical_name_systematic
; 
 ? 
;
_space_group_crystal_system monoclinic
_space_group_IT_number 4
_space_group_name_Hall 'P 2yb'
_space_group_name_H-M_alt 'P 1 21 1'
_symmetry_space_group_name_Hall 'P 2yb'
_symmetry_space_group_name_H-M 'P 1 21 1'
_atom_sites_solution_hydrogens geom
_audit_creation_method SHELXL-2013
_audit_update_record
;
2014-12-13 deposited with the CCDC.
2015-05-13 downloaded from the CCDC.
;
_cell_angle_alpha 90
_cell_angle_beta 108.8590(17)
_cell_angle_gamma 90
_cell_formula_units_Z 2
_cell_length_a 11.6864(4)
_cell_length_b 29.2257(9)
_cell_length_c 13.0996(4)
_cell_measurement_reflns_used 9971
_cell_measurement_temperature 147(2)
_cell_measurement_theta_max 66.95
_cell_measurement_theta_min 3.57
_cell_volume 4233.9(2)
_computing_cell_refinement APEX2
_computing_data_collection 'APEX2 (Bruker, 2007)'
_computing_data_reduction 'SAINT (Bruker, 2007)'
_computing_molecular_graphics 'PLATON (Spek, 2009)'
_computing_publication_material 'SHELXTL (Sheldrick, 2008)'
_computing_structure_refinement 'SHELXL-2013 (Sheldrick, 2013)'
_computing_structure_solution 'SHELXS-97 (Sheldrick, 2008)'
_diffrn_ambient_temperature 147(2)
_diffrn_measured_fraction_theta_full 0.981
_diffrn_measured_fraction_theta_max 0.991
_diffrn_measurement_device_type 'Bruker Kappa APEX-DUO CCD'
_diffrn_measurement_method '\f and \w scans'
_diffrn_radiation_type CuK\a
_diffrn_radiation_wavelength 1.54178
_diffrn_reflns_av_R_equivalents 0.0652
_diffrn_reflns_av_unetI/netI 0.0464
_diffrn_reflns_laue_measured_fraction_full 0.981
_diffrn_reflns_laue_measured_fraction_max 0.991
_diffrn_reflns_limit_h_max 12
_diffrn_reflns_limit_h_min -13
_diffrn_reflns_limit_k_max 34
_diffrn_reflns_limit_k_min -34
_diffrn_reflns_limit_l_max 15
_diffrn_reflns_limit_l_min -15
_diffrn_reflns_number 84784
_diffrn_reflns_point_group_measured_fraction_full 0.976
_diffrn_reflns_point_group_measured_fraction_max 0.986
_diffrn_reflns_theta_full 67.679
_diffrn_reflns_theta_max 67.183
_diffrn_reflns_theta_min 3.024
_diffrn_source 'Bruker ImuS with multi-layer optics'
_exptl_absorpt_coefficient_mu 8.257
_exptl_absorpt_correction_T_max 0.7529
_exptl_absorpt_correction_T_min 0.4615
_exptl_absorpt_correction_type multi-scan
_exptl_absorpt_process_details 'SADABS (Sheldrick, 1996)'
_exptl_crystal_colour brown
_exptl_crystal_density_diffrn 1.567
_exptl_crystal_description plate
_exptl_crystal_F_000 2036
_exptl_crystal_size_max 0.360
_exptl_crystal_size_mid 0.130
_exptl_crystal_size_min 0.040
_refine_diff_density_max 0.598
_refine_diff_density_min -0.457
_refine_diff_density_rms 0.070
_refine_ls_abs_structure_details
; 
 Flack x determined using 6386 quotients [(I+)-(I-)]/[(I+)+(I-)] 
 (Parsons and Flack (2004), Acta Cryst. A60, s61). 
;
_refine_ls_abs_structure_Flack 0.3782(19)
_refine_ls_extinction_method none
_refine_ls_goodness_of_fit_ref 1.028
_refine_ls_hydrogen_treatment constr
_refine_ls_matrix_type full
_refine_ls_number_parameters 1141
_refine_ls_number_reflns 14940
_refine_ls_number_restraints 787
_refine_ls_restrained_S_all 1.010
_refine_ls_R_factor_all 0.0520
_refine_ls_R_factor_gt 0.0471
_refine_ls_shift/su_max 0.002
_refine_ls_shift/su_mean 0.000
_refine_ls_structure_factor_coef Fsqd
_refine_ls_weighting_details 'w=1/[\s^2^(Fo^2^)+(0.0259P)^2^+13.6220P] where P=(Fo^2^+2Fc^2^)/3'
_refine_ls_weighting_scheme calc
_refine_ls_wR_factor_gt 0.1062
_refine_ls_wR_factor_ref 0.1095
_reflns_Friedel_coverage 0.949
_reflns_friedel_fraction_full 0.972
_reflns_friedel_fraction_max 0.982
_reflns_number_gt 13944
_reflns_number_total 14940
_reflns_threshold_expression 'I > 2\s(I)'
_cod_data_source_file c5dt00743g2.cif
_cod_data_source_block d14122
_cod_depositor_comments 'Adding full bibliography for 7035140.cif.'
_cod_database_code 7035140
_shelx_space_group_comment
; 
The symmetry employed for this shelxl refinement is uniquely defined 
by the following loop, which should always be used as a source of 
symmetry information in preference to the above space-group names. 
They are only intended as comments. 
;
_shelx_estimated_absorpt_t_min 0.155
_shelx_estimated_absorpt_t_max 0.734
_shelxl_version_number 2013-4

loop_
_space_group_symop_operation_xyz
'x, y, z'
'-x, y+1/2, -z'

loop_
_atom_site_label
_atom_site_type_symbol
_atom_site_fract_x
_atom_site_fract_y
_atom_site_fract_z
_atom_site_U_iso_or_equiv
_atom_site_adp_type
_atom_site_occupancy
_atom_site_site_symmetry_order
_atom_site_calc_flag
_atom_site_refinement_flags_posn
_atom_site_refinement_flags_adp
_atom_site_refinement_flags_occupancy
_atom_site_disorder_assembly
_atom_site_disorder_group
Fe1 Fe 0.74819(10) 0.44337(4) 0.52508(9) 0.0209(2) Uani 1 1 d . . . . .
Fe2 Fe 1.11751(10) 0.55813(4) 0.80248(9) 0.0207(2) Uani 1 1 d . . . . .
S1 S 0.89975(17) 0.58905(6) 0.68326(16) 0.0256(4) Uani 1 1 d . . . . .
S2 S 0.96613(18) 0.41232(6) 0.64444(16) 0.0266(4) Uani 1 1 d . . . . .
S3 S 0.9377(2) 0.43006(8) 0.25043(16) 0.0359(5) Uani 1 1 d . . . . .
S4 S 0.76961(19) 0.42397(8) 0.88795(16) 0.0348(5) Uani 1 1 d . . . . .
S5 S 0.66588(19) 0.28472(7) 0.47373(19) 0.0337(5) Uani 1 1 d . . . . .
S6 S 0.37186(17) 0.52040(7) 0.39367(15) 0.0261(4) Uani 1 1 d . . . . .
S7 S 1.09142(19) 0.57687(8) 0.43841(16) 0.0332(5) Uani 1 1 d . . . . .
S8 S 1.21795(19) 0.71501(7) 0.87665(17) 0.0302(4) Uani 1 1 d . . . . .
S9 S 1.48997(17) 0.47873(7) 0.93444(15) 0.0268(4) Uani 1 1 d . . . . .
S10 S 0.9294(2) 0.57280(8) 1.07740(16) 0.0372(5) Uani 1 1 d . . . . .
N1 N 0.8134(6) 0.5099(2) 0.5630(5) 0.0272(14) Uani 1 1 d . . . . .
N2 N 1.0519(6) 0.4919(2) 0.7633(5) 0.0255(14) Uani 1 1 d . . . . .
N3 N 0.8174(6) 0.4418(2) 0.4008(5) 0.0282(14) Uani 1 1 d . . . . .
N4 N 0.7141(6) 0.4419(2) 0.6682(5) 0.0292(15) Uani 1 1 d . . . . .
N5 N 0.7012(6) 0.3784(2) 0.5015(5) 0.0237(13) Uani 1 1 d . . . . .
N6 N 0.5857(6) 0.4702(2) 0.4410(5) 0.0272(14) Uani 1 1 d . . . . .
N7 N 1.1524(6) 0.5601(2) 0.6591(5) 0.0279(14) Uani 1 1 d . . . . .
N8 N 1.1662(6) 0.6233(2) 0.8300(5) 0.0261(14) Uani 1 1 d . . . . .
N9 N 1.2804(6) 0.5307(2) 0.8874(5) 0.0280(15) Uani 1 1 d . . . . .
N10 N 1.0464(6) 0.5591(2) 0.9261(5) 0.0277(14) Uani 1 1 d . . . . .
C1 C 0.8491(7) 0.5431(2) 0.6114(6) 0.0209(15) Uani 1 1 d . . . . .
C2 C 1.0175(6) 0.4587(3) 0.7146(6) 0.0209(15) Uani 1 1 d . . . . .
C3 C 0.8676(7) 0.4362(3) 0.3387(6) 0.0251(16) Uani 1 1 d . . . . .
C4 C 0.7381(7) 0.4340(2) 0.7604(6) 0.0241(16) Uani 1 1 d . . . . .
C5 C 0.6885(7) 0.3384(3) 0.4912(6) 0.0230(16) Uani 1 1 d . . . . .
C6 C 0.4954(7) 0.4918(2) 0.4202(6) 0.0211(15) Uani 1 1 d . . . . .
C7 C 1.1256(7) 0.5676(3) 0.5664(6) 0.0253(16) Uani 1 1 d . . . . .
C8 C 1.1868(6) 0.6623(2) 0.8482(6) 0.0192(15) Uani 1 1 d . . . . .
C9 C 1.3682(7) 0.5085(2) 0.9072(6) 0.0204(15) Uani 1 1 d . . . . .
C10 C 0.9985(7) 0.5656(3) 0.9886(6) 0.0255(17) Uani 1 1 d . . . . .
S1A S 0.60590(17) 0.69338(7) 1.08230(15) 0.0252(4) Uani 1 1 d . . . . .
N1A N 0.6727(6) 0.5727(2) 0.8711(5) 0.0215(13) Uani 1 1 d . . . . .
H1A H 0.7354 0.5769 0.9295 0.026 Uiso 1 1 calc R U . . .
C1A C 0.4817(7) 0.6589(3) 1.0709(6) 0.0227(15) Uani 1 1 d . . . . .
C2A C 0.4713(6) 0.6260(2) 0.9944(5) 0.0196(14) Uani 1 1 d . . . . .
H2AA H 0.4073 0.6043 0.9744 0.024 Uiso 1 1 calc R U . . .
C3A C 0.5652(6) 0.6270(2) 0.9475(5) 0.0179(14) Uani 1 1 d . . . . .
C4A C 0.6471(7) 0.6623(2) 0.9872(6) 0.0209(15) Uani 1 1 d . . . . .
C5A C 0.5692(6) 0.5948(2) 0.8633(5) 0.0187(14) Uani 1 1 d . . . . .
C6A C 0.4690(7) 0.5862(2) 0.7739(6) 0.0216(15) Uani 1 1 d . . . . .
H6AA H 0.3933 0.5998 0.7682 0.026 Uiso 1 1 calc R U . . .
C7A C 0.4796(7) 0.5576(3) 0.6926(6) 0.0264(16) Uani 1 1 d . . . . .
H7AA H 0.4117 0.5522 0.6302 0.032 Uiso 1 1 calc R U . . .
C8A C 0.5898(8) 0.5370(3) 0.7030(6) 0.0262(17) Uani 1 1 d . . . . .
H8AA H 0.5986 0.5180 0.6472 0.031 Uiso 1 1 calc R U . . .
C9A C 0.6851(7) 0.5444(3) 0.7941(7) 0.0262(16) Uani 1 1 d . . . . .
H9AA H 0.7603 0.5297 0.8034 0.031 Uiso 1 1 calc R U . . .
S2A S 0.8692(2) 0.70522(8) 1.04838(18) 0.0383(5) Uani 1 1 d D . . . .
C10A C 0.7533(5) 0.6760(2) 0.9578(5) 0.0228(16) Uani 1 1 d D . . . .
C11A C 0.7793(6) 0.6684(2) 0.8632(5) 0.0218(15) Uani 1 1 d D . . . .
H11A H 0.7262 0.6530 0.8024 0.026 Uiso 1 1 calc R U . . .
C12A C 0.8922(6) 0.6860(3) 0.8667(5) 0.0303(18) Uani 1 1 d D . . . .
H12A H 0.9243 0.6835 0.8090 0.036 Uiso 1 1 calc R U . . .
C13A C 0.9503(6) 0.7068(3) 0.9614(6) 0.039(2) Uani 1 1 d D . . . .
H13A H 1.0276 0.7207 0.9776 0.047 Uiso 1 1 calc R U . . .
S3A S 0.2821(2) 0.63251(14) 1.1257(2) 0.0341(9) Uani 0.845(10) 1 d D . P A 1
C14A C 0.4069(5) 0.6657(2) 1.1393(5) 0.0232(16) Uani 0.845(10) 1 d D . P A 1
C15A C 0.4254(9) 0.6951(3) 1.2264(7) 0.026(2) Uani 0.845(10) 1 d D . P A 1
H15A H 0.4918 0.7156 1.2497 0.031 Uiso 0.845(10) 1 calc R U P A 1
C16A C 0.3367(14) 0.6914(6) 1.2765(12) 0.038(7) Uani 0.845(10) 1 d D . P A 1
H16A H 0.3333 0.7104 1.3343 0.046 Uiso 0.845(10) 1 calc R U P A 1
C17A C 0.2565(10) 0.6578(5) 1.2332(10) 0.040(4) Uani 0.845(10) 1 d D . P A 1
H17A H 0.1930 0.6492 1.2598 0.048 Uiso 0.845(10) 1 calc R U P A 1
S1E S 0.4475(15) 0.7077(5) 1.2352(11) 0.020(5) Uiso 0.155(10) 1 d D . P A 2
C14E C 0.4069(5) 0.6657(2) 1.1393(5) 0.0232(16) Uani 0.155(10) 1 d D . P A 2
C15E C 0.294(3) 0.649(2) 1.132(4) 0.05(3) Uiso 0.155(10) 1 d D . P A 2
H15B H 0.2490 0.6286 1.0761 0.063 Uiso 0.155(10) 1 calc R U P A 2
C16E C 0.252(4) 0.665(2) 1.214(5) 0.02(2) Uiso 0.155(10) 1 d D . P A 2
H16E H 0.1778 0.6553 1.2230 0.027 Uiso 0.155(10) 1 calc R U P A 2
C17E C 0.329(6) 0.695(3) 1.280(6) 0.04(4) Uiso 0.155(10) 1 d D . P A 2
H17E H 0.3193 0.7071 1.3432 0.046 Uiso 0.155(10) 1 calc R U P A 2
S1B S 1.15532(17) 0.30328(6) 0.78356(15) 0.0237(4) Uani 1 1 d . . . . .
N1B N 1.0732(6) 0.4262(2) 0.9812(5) 0.0218(13) Uani 1 1 d . . . . .
H1B H 1.0082 0.4162 0.9309 0.026 Uiso 1 1 calc R U . . .
C1B C 1.2828(7) 0.3363(3) 0.7990(6) 0.0225(15) Uani 1 1 d . . . . .
C2B C 1.2876(7) 0.3714(3) 0.8692(6) 0.0221(15) Uani 1 1 d . . . . .
H2BA H 1.3516 0.3930 0.8890 0.027 Uiso 1 1 calc R U . . .
C3B C 1.1897(7) 0.3728(2) 0.9099(5) 0.0203(15) Uani 1 1 d . . . . .
C4B C 1.1077(7) 0.3371(3) 0.8698(6) 0.0218(15) Uani 1 1 d . . . . .
C5B C 1.1823(7) 0.4082(2) 0.9860(6) 0.0203(15) Uani 1 1 d . . . . .
C6B C 1.2823(7) 0.4252(3) 1.0639(6) 0.0259(16) Uani 1 1 d . . . . .
H6BA H 1.3602 0.4139 1.0689 0.031 Uiso 1 1 calc R U . . .
C7B C 1.2716(8) 0.4585(3) 1.1351(6) 0.0315(18) Uani 1 1 d . . . . .
H7BA H 1.3418 0.4698 1.1888 0.038 Uiso 1 1 calc R U . . .
C8B C 1.1591(8) 0.4754(3) 1.1283(6) 0.0308(18) Uani 1 1 d . . . . .
H8BA H 1.1506 0.4982 1.1772 0.037 Uiso 1 1 calc R U . . .
C9B C 1.0596(8) 0.4585(3) 1.0494(6) 0.0265(16) Uani 1 1 d . . . . .
H9BA H 0.9812 0.4697 1.0430 0.032 Uiso 1 1 calc R U . . .
S2B S 0.8828(2) 0.29658(12) 0.79916(19) 0.0317(8) Uani 0.886(9) 1 d D . P B 1
C10B C 0.9994(5) 0.3236(2) 0.8938(4) 0.0234(16) Uani 0.886(9) 1 d D . P B 1
C11B C 0.9756(8) 0.3267(4) 0.9906(6) 0.022(2) Uani 0.886(9) 1 d D . P B 1
H11B H 1.0302 0.3397 1.0541 0.027 Uiso 0.886(9) 1 calc R U P B 1
C12B C 0.8628(8) 0.3085(3) 0.9850(6) 0.025(2) Uani 0.886(9) 1 d D . P B 1
H12B H 0.8312 0.3091 1.0433 0.030 Uiso 0.886(9) 1 calc R U P B 1
C13B C 0.8042(8) 0.2901(5) 0.8876(7) 0.031(3) Uani 0.886(9) 1 d D . P B 1
H13B H 0.7279 0.2753 0.8703 0.037 Uiso 0.886(9) 1 calc R U P B 1
S2F S 0.988(2) 0.3309(10) 1.0196(11) 0.022(6) Uiso 0.114(9) 1 d D U P B 2
C10F C 0.9994(5) 0.3236(2) 0.8938(4) 0.0234(16) Uani 0.114(9) 1 d D . P B 2
C11F C 0.899(5) 0.300(3) 0.829(3) 0.022(6) Uiso 0.114(9) 1 d D U P B 2
H11C H 0.8863 0.2938 0.7545 0.026 Uiso 0.114(9) 1 calc R U P B 2
C12F C 0.819(6) 0.287(4) 0.883(4) 0.022(6) Uiso 0.114(9) 1 d D U P B 2
H12F H 0.7442 0.2720 0.8493 0.026 Uiso 0.114(9) 1 calc R U P B 2
C13F C 0.862(5) 0.298(3) 0.989(3) 0.022(6) Uiso 0.114(9) 1 d D U P B 2
H13F H 0.8255 0.2877 1.0404 0.026 Uiso 0.114(9) 1 calc R U P B 2
S3B S 1.5113(4) 0.34544(16) 0.7874(3) 0.0262(10) Uani 0.671(10) 1 d D . P C 1
C14B C 1.3669(5) 0.3249(2) 0.7434(5) 0.0235(16) Uani 0.671(10) 1 d D . P C 1
C15B C 1.3473(9) 0.3002(4) 0.6485(7) 0.020(3) Uani 0.671(10) 1 d D . P C 1
H15C H 1.2713 0.2874 0.6085 0.025 Uiso 0.671(10) 1 calc R U P C 1
C16B C 1.4512(18) 0.2961(15) 0.618(3) 0.034(7) Uani 0.671(10) 1 d D . P C 1
H16B H 1.4549 0.2787 0.5578 0.041 Uiso 0.671(10) 1 calc R U P C 1
C17B C 1.5455(13) 0.3197(10) 0.6842(18) 0.025(5) Uani 0.671(10) 1 d D . P C 1
H17B H 1.6224 0.3217 0.6744 0.030 Uiso 0.671(10) 1 calc R U P C 1
S3F S 1.3291(7) 0.2875(2) 0.6381(5) 0.023(2) Uiso 0.329(10) 1 d D . P C 2
C14F C 1.3669(5) 0.3249(2) 0.7434(5) 0.0235(16) Uani 0.329(10) 1 d D . P C 2
C15F C 1.4852(16) 0.3397(13) 0.765(2) 0.035(13) Uiso 0.329(10) 1 d D . P C 2
H15D H 1.5265 0.3582 0.8254 0.041 Uiso 0.329(10) 1 calc R U P C 2
C16F C 1.537(3) 0.325(2) 0.689(5) 0.031(14) Uiso 0.329(10) 1 d D . P C 2
H16F H 1.6152 0.3333 0.6882 0.038 Uiso 0.329(10) 1 calc R U P C 2
C17F C 1.463(4) 0.296(3) 0.615(5) 0.021(12) Uiso 0.329(10) 1 d D . P C 2
H17F H 1.4833 0.2824 0.5575 0.026 Uiso 0.329(10) 1 calc R U P C 2
S1C S 0.25875(17) 0.30701(7) 0.24388(14) 0.0241(4) Uani 1 1 d . . . . .
S2C S -0.00704(18) 0.29704(7) 0.26934(15) 0.0304(4) Uani 1 1 d . . . . .
N1C N 0.1943(6) 0.4279(2) 0.4556(5) 0.0213(13) Uani 1 1 d . . . . .
H1C H 0.1326 0.4242 0.3963 0.026 Uiso 1 1 calc R U . . .
C1C C 0.3860(7) 0.3398(3) 0.2601(6) 0.0219(16) Uani 1 1 d . . . . .
C2C C 0.3977(7) 0.3728(3) 0.3380(6) 0.0220(15) Uani 1 1 d . . . . .
H2CA H 0.4634 0.3937 0.3604 0.026 Uiso 1 1 calc R U . . .
C3C C 0.3016(7) 0.3721(2) 0.3808(6) 0.0205(15) Uani 1 1 d . . . . .
C4C C 0.2175(6) 0.3380(3) 0.3387(6) 0.0198(15) Uani 1 1 d . . . . .
C5C C 0.2980(7) 0.4048(2) 0.4654(6) 0.0186(14) Uani 1 1 d . . . . .
C6C C 0.3965(7) 0.4130(2) 0.5561(6) 0.0212(15) Uani 1 1 d . . . . .
H6CA H 0.4720 0.3989 0.5633 0.025 Uiso 1 1 calc R U . . .
C7C C 0.3854(7) 0.4418(3) 0.6366(6) 0.0252(16) Uani 1 1 d . . . . .
H7CA H 0.4530 0.4469 0.6994 0.030 Uiso 1 1 calc R U . . .
C8C C 0.2770(8) 0.4630(3) 0.6259(6) 0.0277(17) Uani 1 1 d . . . . .
H8CA H 0.2681 0.4820 0.6817 0.033 Uiso 1 1 calc R U . . .
C9C C 0.1813(7) 0.4561(2) 0.5320(6) 0.0236(16) Uani 1 1 d . . . . .
H9CA H 0.1065 0.4712 0.5216 0.028 Uiso 1 1 calc R U . . .
C10C C 0.1088(7) 0.3255(2) 0.3644(6) 0.0213(15) Uani 1 1 d . . . . .
C11C C 0.0781(7) 0.3343(2) 0.4549(6) 0.0232(15) Uani 1 1 d . . . . .
H11D H 0.1300 0.3493 0.5169 0.028 Uiso 1 1 calc R U . . .
C12C C -0.0387(7) 0.3187(3) 0.4462(6) 0.0269(17) Uani 1 1 d . . . . .
H12X H -0.0738 0.3223 0.5017 0.032 Uiso 1 1 calc R U . . .
C13C C -0.0961(7) 0.2979(3) 0.3507(6) 0.0312(18) Uani 1 1 d . . . . .
H13C H -0.1754 0.2855 0.3315 0.037 Uiso 1 1 calc R U . . .
S3C S 0.5847(4) 0.3687(3) 0.2066(4) 0.0360(15) Uani 0.533(11) 1 d D . P D 1
C14C C 0.4640(6) 0.3330(2) 0.1939(5) 0.0249(16) Uani 0.533(11) 1 d D . P D 1
C15C C 0.4521(17) 0.3028(7) 0.1091(15) 0.035(5) Uani 0.533(11) 1 d D . P D 1
H15E H 0.3880 0.2813 0.0853 0.042 Uiso 0.533(11) 1 calc R U P D 1
C16C C 0.544(3) 0.3071(10) 0.062(3) 0.046(7) Uani 0.533(11) 1 d D U P D 1
H16C H 0.5548 0.2864 0.0102 0.055 Uiso 0.533(11) 1 calc R U P D 1
C17C C 0.6138(17) 0.3440(7) 0.0999(15) 0.049(7) Uani 0.533(11) 1 d D U P D 1
H17C H 0.6728 0.3550 0.0703 0.059 Uiso 0.533(11) 1 calc R U P D 1
S3G S 0.4294(7) 0.2923(2) 0.0948(6) 0.0307(18) Uiso 0.467(11) 1 d D . P D 2
C14G C 0.4640(6) 0.3330(2) 0.1939(5) 0.0249(16) Uani 0.467(11) 1 d D . P D 2
C15G C 0.5737(19) 0.3535(10) 0.203(2) 0.058(14) Uiso 0.467(11) 1 d D . P D 2
H15F H 0.6127 0.3748 0.2580 0.070 Uiso 0.467(11) 1 calc R U P D 2
C16G C 0.6209(15) 0.3393(8) 0.1227(16) 0.029(6) Uiso 0.467(11) 1 d D . P D 2
H16G H 0.6937 0.3508 0.1152 0.034 Uiso 0.467(11) 1 calc R U P D 2
C17G C 0.551(3) 0.3074(12) 0.057(3) 0.036(8) Uiso 0.467(11) 1 d D . P D 2
H17G H 0.5676 0.2947 -0.0034 0.043 Uiso 0.467(11) 1 calc R U P D 2
S1D S 0.70598(18) 0.69555(7) 0.54488(16) 0.0258(4) Uani 1 1 d . . . . .
N1D N 0.7901(6) 0.5744(2) 0.3432(5) 0.0223(13) Uani 1 1 d . . . . .
H1D H 0.8553 0.5847 0.3928 0.027 Uiso 1 1 calc R U . . .
C1D C 0.5806(7) 0.6622(3) 0.5300(6) 0.0248(16) Uani 1 1 d . . . . .
C2D C 0.5746(7) 0.6269(3) 0.4597(6) 0.0248(17) Uani 1 1 d . . . . .
H2DA H 0.5112 0.6050 0.4405 0.030 Uiso 1 1 calc R U . . .
C3D C 0.6737(7) 0.6266(2) 0.4185(6) 0.0216(15) Uani 1 1 d . . . . .
C4D C 0.7529(7) 0.6620(3) 0.4575(6) 0.0221(16) Uani 1 1 d . . . . .
C5D C 0.6812(6) 0.5915(2) 0.3415(6) 0.0198(15) Uani 1 1 d . . . . .
C6D C 0.5791(7) 0.5732(3) 0.2653(6) 0.0245(16) Uani 1 1 d . . . . .
H6DA H 0.5009 0.5833 0.2625 0.029 Uiso 1 1 calc R U . . .
C7D C 0.5915(8) 0.5402(3) 0.1935(6) 0.0300(18) Uani 1 1 d . . . . .
H7DA H 0.5215 0.5279 0.1415 0.036 Uiso 1 1 calc R U . . .
C8D C 0.7040(8) 0.5252(3) 0.1970(7) 0.0335(19) Uani 1 1 d . . . . .
H8DA H 0.7126 0.5030 0.1469 0.040 Uiso 1 1 calc R U . . .
C9D C 0.8042(8) 0.5428(3) 0.2744(6) 0.0281(17) Uani 1 1 d . . . . .
H9DA H 0.8828 0.5325 0.2790 0.034 Uiso 1 1 calc R U . . .
S2D S 0.9770(4) 0.70060(19) 0.5294(5) 0.0403(13) Uani 0.655(11) 1 d D . P E 1
C10D C 0.8593(5) 0.6763(2) 0.4309(4) 0.0227(16) Uani 0.655(11) 1 d D . P E 1
C11D C 0.8770(11) 0.6800(6) 0.3317(7) 0.030(4) Uani 0.655(11) 1 d D . P E 1
H11E H 0.8179 0.6717 0.2653 0.036 Uiso 0.655(11) 1 calc R U P E 1
C12D C 0.9914(19) 0.6972(14) 0.3394(11) 0.041(7) Uani 0.655(11) 1 d D . P E 1
H12D H 1.0218 0.6991 0.2804 0.049 Uiso 0.655(11) 1 calc R U P E 1
C13D C 1.0535(15) 0.7109(10) 0.4408(10) 0.031(6) Uani 0.655(11) 1 d D . P E 1
H13D H 1.1312 0.7247 0.4605 0.037 Uiso 0.655(11) 1 calc R U P E 1
S2H S 0.8700(8) 0.6725(3) 0.3038(6) 0.028(2) Uiso 0.345(11) 1 d D . P E 2
C10H C 0.8593(5) 0.6763(2) 0.4309(4) 0.0227(16) Uani 0.345(11) 1 d D . P E 2
C11H C 0.962(2) 0.6971(17) 0.4999(13) 0.048(15) Uiso 0.345(11) 1 d D . P E 2
H11F H 0.9764 0.7007 0.5751 0.058 Uiso 0.345(11) 1 calc R U P E 2
C12H C 1.042(4) 0.712(3) 0.447(2) 0.049(17) Uiso 0.345(11) 1 d D . P E 2
H12H H 1.1130 0.7295 0.4814 0.058 Uiso 0.345(11) 1 calc R U P E 2
C13H C 1.007(4) 0.699(3) 0.343(2) 0.030(11) Uiso 0.345(11) 1 d D . P E 2
H13H H 1.0528 0.7048 0.2960 0.037 Uiso 0.345(11) 1 calc R U P E 2
S3D S 0.3509(2) 0.65105(13) 0.5408(2) 0.0286(9) Uani 0.800(10) 1 d D . P F 1
C14D C 0.4943(4) 0.6727(2) 0.5854(5) 0.0249(17) Uani 0.800(10) 1 d D . P F 1
C15D C 0.5095(9) 0.7001(5) 0.6753(9) 0.027(3) Uani 0.800(10) 1 d D . P F 1
H15G H 0.5813 0.7168 0.7096 0.032 Uiso 0.800(10) 1 calc R U P F 1
C16D C 0.4084(8) 0.7005(5) 0.7106(9) 0.029(3) Uani 0.800(10) 1 d D . P F 1
H16D H 0.4055 0.7159 0.7736 0.035 Uiso 0.800(10) 1 calc R U P F 1
C17D C 0.3154(11) 0.6762(9) 0.6442(15) 0.034(3) Uani 0.800(10) 1 d D . P F 1
H17D H 0.2386 0.6735 0.6541 0.041 Uiso 0.800(10) 1 calc R U P F 1
S3H S 0.5283(14) 0.7067(6) 0.6972(11) 0.026(4) Uiso 0.200(10) 1 d D U P F 2
C14H C 0.4943(4) 0.6727(2) 0.5854(5) 0.0249(17) Uani 0.200(10) 1 d D . P F 2
C15H C 0.377(2) 0.656(2) 0.560(4) 0.026(4) Uiso 0.200(10) 1 d D U P F 2
H15H H 0.3411 0.6362 0.5016 0.031 Uiso 0.200(10) 1 calc R U P F 2
C16H C 0.317(4) 0.673(4) 0.629(7) 0.026(4) Uiso 0.200(10) 1 d D U P F 2
H16H H 0.2372 0.6639 0.6254 0.031 Uiso 0.200(10) 1 calc R U P F 2
C17H C 0.385(3) 0.703(2) 0.702(4) 0.026(4) Uiso 0.200(10) 1 d D U P F 2
H17H H 0.3560 0.7199 0.7508 0.031 Uiso 0.200(10) 1 calc R U P F 2

loop_
_atom_site_aniso_label
_atom_site_aniso_U_11
_atom_site_aniso_U_22
_atom_site_aniso_U_33
_atom_site_aniso_U_23
_atom_site_aniso_U_13
_atom_site_aniso_U_12
Fe1 0.0194(6) 0.0200(6) 0.0230(6) -0.0028(4) 0.0064(4) -0.0014(4)
Fe2 0.0193(6) 0.0205(6) 0.0221(6) -0.0028(4) 0.0063(4) -0.0020(4)
S1 0.0223(10) 0.0191(9) 0.0319(10) -0.0032(7) 0.0038(8) 0.0006(7)
S2 0.0239(10) 0.0190(9) 0.0334(10) -0.0039(7) 0.0045(8) 0.0007(7)
S3 0.0335(12) 0.0495(13) 0.0283(10) 0.0063(9) 0.0148(9) 0.0112(9)
S4 0.0292(11) 0.0458(12) 0.0270(10) 0.0088(9) 0.0058(8) 0.0034(9)
S5 0.0343(11) 0.0199(9) 0.0552(13) -0.0067(9) 0.0260(10) -0.0034(8)
S6 0.0216(9) 0.0266(9) 0.0291(10) -0.0010(7) 0.0069(7) 0.0011(7)
S7 0.0273(11) 0.0452(12) 0.0254(10) 0.0061(8) 0.0060(8) 0.0009(9)
S8 0.0326(11) 0.0190(9) 0.0406(11) -0.0008(8) 0.0139(9) 0.0005(8)
S9 0.0210(9) 0.0279(10) 0.0293(10) -0.0008(8) 0.0049(8) 0.0014(8)
S10 0.0340(12) 0.0533(13) 0.0284(10) 0.0042(9) 0.0159(9) 0.0122(10)
N1 0.018(3) 0.026(4) 0.033(4) 0.000(3) 0.002(3) 0.001(3)
N2 0.022(3) 0.022(3) 0.028(3) -0.002(3) 0.002(3) -0.003(3)
N3 0.027(4) 0.033(4) 0.027(3) 0.002(3) 0.012(3) -0.001(3)
N4 0.028(4) 0.031(4) 0.029(4) -0.002(3) 0.009(3) 0.004(3)
N5 0.022(3) 0.024(4) 0.025(3) -0.004(3) 0.007(3) -0.003(3)
N6 0.024(4) 0.028(3) 0.030(4) -0.002(3) 0.010(3) -0.004(3)
N7 0.032(4) 0.028(3) 0.027(4) -0.002(3) 0.014(3) 0.001(3)
N8 0.026(3) 0.024(4) 0.030(3) -0.003(3) 0.010(3) -0.004(3)
N9 0.030(4) 0.025(3) 0.029(3) -0.004(3) 0.009(3) -0.004(3)
N10 0.029(4) 0.029(4) 0.027(3) -0.001(3) 0.011(3) -0.001(3)
C1 0.018(4) 0.021(4) 0.024(4) 0.003(3) 0.006(3) 0.000(3)
C2 0.014(3) 0.025(4) 0.023(4) 0.005(3) 0.006(3) 0.001(3)
C3 0.022(4) 0.024(4) 0.027(4) 0.003(3) 0.004(3) 0.002(3)
C4 0.021(4) 0.021(4) 0.028(4) 0.001(3) 0.005(3) 0.001(3)
C5 0.020(4) 0.028(4) 0.025(4) 0.001(3) 0.012(3) 0.005(3)
C6 0.023(4) 0.022(4) 0.018(3) -0.001(3) 0.006(3) -0.005(3)
C7 0.022(4) 0.021(4) 0.033(5) -0.004(3) 0.010(3) 0.001(3)
C8 0.015(3) 0.024(4) 0.020(3) 0.003(3) 0.009(3) 0.005(3)
C9 0.021(4) 0.021(4) 0.019(3) -0.002(3) 0.007(3) -0.003(3)
C10 0.024(4) 0.026(4) 0.023(4) 0.004(3) 0.004(3) 0.001(3)
S1A 0.0237(10) 0.0263(9) 0.0267(9) -0.0081(7) 0.0098(8) -0.0036(7)
N1A 0.019(3) 0.022(3) 0.026(3) -0.002(2) 0.010(2) 0.000(2)
C1A 0.025(4) 0.024(4) 0.018(3) 0.002(3) 0.006(3) 0.003(3)
C2A 0.016(3) 0.022(4) 0.021(3) -0.001(3) 0.006(3) 0.000(3)
C3A 0.016(3) 0.020(3) 0.016(3) -0.002(3) 0.004(3) 0.001(3)
C4A 0.021(4) 0.020(4) 0.021(3) -0.001(3) 0.005(3) 0.000(3)
C5A 0.019(4) 0.017(3) 0.021(3) 0.001(3) 0.008(3) 0.003(3)
C6A 0.024(4) 0.020(4) 0.021(3) 0.000(3) 0.008(3) 0.001(3)
C7A 0.034(4) 0.024(4) 0.022(4) 0.000(3) 0.010(3) -0.003(3)
C8A 0.036(5) 0.023(4) 0.026(4) -0.005(3) 0.017(4) -0.001(3)
C9A 0.026(4) 0.021(4) 0.036(4) -0.001(3) 0.017(3) 0.001(3)
S2A 0.0325(11) 0.0458(13) 0.0415(12) -0.0221(10) 0.0185(10) -0.0187(10)
C10A 0.023(4) 0.018(4) 0.028(4) -0.001(3) 0.011(3) -0.001(3)
C11A 0.019(4) 0.024(4) 0.024(4) -0.001(3) 0.009(3) -0.002(3)
C12A 0.035(5) 0.027(4) 0.036(4) -0.003(3) 0.020(4) -0.002(3)
C13A 0.031(5) 0.037(5) 0.056(6) -0.011(4) 0.023(4) -0.013(4)
S3A 0.0274(15) 0.047(2) 0.0323(15) -0.0021(12) 0.0157(11) -0.0023(13)
C14A 0.023(4) 0.029(4) 0.020(4) 0.003(3) 0.009(3) 0.007(3)
C15A 0.035(7) 0.015(5) 0.029(5) -0.003(4) 0.015(5) -0.005(5)
C16A 0.059(12) 0.039(9) 0.024(7) 0.001(4) 0.024(6) 0.018(6)
C17A 0.035(7) 0.056(9) 0.038(7) 0.017(7) 0.023(5) 0.016(6)
C14E 0.023(4) 0.029(4) 0.020(4) 0.003(3) 0.009(3) 0.007(3)
S1B 0.0223(9) 0.0230(9) 0.0284(9) -0.0029(7) 0.0117(7) -0.0032(7)
N1B 0.022(3) 0.022(3) 0.020(3) 0.002(2) 0.004(2) 0.000(2)
C1B 0.019(4) 0.024(4) 0.026(4) 0.003(3) 0.009(3) 0.003(3)
C2B 0.018(4) 0.024(4) 0.024(4) 0.001(3) 0.006(3) -0.002(3)
C3B 0.018(4) 0.024(4) 0.019(3) 0.003(3) 0.006(3) 0.000(3)
C4B 0.019(4) 0.022(4) 0.022(4) 0.003(3) 0.003(3) 0.003(3)
C5B 0.023(4) 0.020(4) 0.017(3) 0.003(3) 0.006(3) 0.000(3)
C6B 0.027(4) 0.027(4) 0.024(4) 0.002(3) 0.008(3) 0.002(3)
C7B 0.032(5) 0.038(5) 0.022(4) -0.002(3) 0.005(3) -0.004(4)
C8B 0.039(5) 0.030(4) 0.023(4) -0.005(3) 0.009(3) 0.000(4)
C9B 0.029(4) 0.027(4) 0.029(4) 0.000(3) 0.016(3) 0.004(3)
S2B 0.0207(13) 0.0451(16) 0.0293(13) -0.0068(12) 0.0082(10) -0.0079(10)
C10B 0.020(4) 0.022(4) 0.027(4) 0.005(3) 0.005(3) 0.002(3)
C11B 0.023(5) 0.027(5) 0.018(5) -0.003(5) 0.007(5) -0.004(4)
C12B 0.029(5) 0.019(5) 0.031(5) 0.013(4) 0.017(4) 0.005(4)
C13B 0.014(4) 0.033(6) 0.047(6) 0.007(4) 0.012(4) 0.002(5)
C10F 0.020(4) 0.022(4) 0.027(4) 0.005(3) 0.005(3) 0.002(3)
S3B 0.0205(17) 0.037(2) 0.0218(17) 0.0017(14) 0.0079(16) -0.0023(15)
C14B 0.022(4) 0.026(4) 0.023(4) 0.005(3) 0.007(3) 0.000(3)
C15B 0.019(7) 0.011(7) 0.034(7) -0.009(5) 0.013(5) -0.009(5)
C16B 0.034(11) 0.040(11) 0.035(10) 0.003(6) 0.020(8) 0.002(8)
C17B 0.017(7) 0.029(10) 0.030(9) 0.012(5) 0.009(5) 0.011(6)
C14F 0.022(4) 0.026(4) 0.023(4) 0.005(3) 0.007(3) 0.000(3)
S1C 0.0223(9) 0.0255(9) 0.0250(9) -0.0077(7) 0.0085(7) -0.0024(8)
S2C 0.0254(10) 0.0419(11) 0.0244(9) -0.0066(8) 0.0086(7) -0.0124(8)
N1C 0.020(3) 0.022(3) 0.023(3) -0.001(2) 0.007(2) -0.001(2)
C1C 0.018(4) 0.024(4) 0.022(4) 0.000(3) 0.004(3) 0.006(3)
C2C 0.020(4) 0.024(4) 0.022(4) -0.001(3) 0.006(3) 0.002(3)
C3C 0.021(4) 0.021(4) 0.019(3) -0.001(3) 0.006(3) 0.001(3)
C4C 0.016(4) 0.022(4) 0.019(3) -0.001(3) 0.003(3) 0.001(3)
C5C 0.020(4) 0.016(3) 0.023(4) -0.001(3) 0.010(3) -0.002(3)
C6C 0.021(4) 0.021(4) 0.023(4) 0.000(3) 0.008(3) 0.000(3)
C7C 0.029(4) 0.026(4) 0.021(3) -0.002(3) 0.008(3) -0.004(3)
C8C 0.037(5) 0.025(4) 0.027(4) -0.005(3) 0.018(4) -0.001(3)
C9C 0.024(4) 0.019(4) 0.035(4) -0.003(3) 0.020(3) 0.002(3)
C10C 0.023(4) 0.020(4) 0.020(4) 0.001(3) 0.005(3) -0.002(3)
C11C 0.028(4) 0.017(3) 0.024(4) -0.003(3) 0.009(3) -0.004(3)
C12C 0.028(4) 0.028(4) 0.031(4) -0.001(3) 0.017(3) -0.001(3)
C13C 0.022(4) 0.038(5) 0.034(4) -0.002(4) 0.009(3) -0.007(3)
S3C 0.024(2) 0.055(4) 0.035(3) -0.005(2) 0.0169(18) 0.003(2)
C14C 0.024(4) 0.030(4) 0.019(4) 0.001(3) 0.005(3) 0.007(3)
C15C 0.033(12) 0.050(15) 0.031(10) -0.006(9) 0.022(10) -0.004(10)
C16C 0.057(12) 0.068(13) 0.029(9) 0.009(8) 0.036(8) 0.021(8)
C17C 0.053(12) 0.069(13) 0.036(9) 0.018(9) 0.030(8) 0.019(8)
C14G 0.024(4) 0.030(4) 0.019(4) 0.001(3) 0.005(3) 0.007(3)
S1D 0.0238(10) 0.0226(9) 0.0317(10) 0.0010(8) 0.0098(8) -0.0010(8)
N1D 0.018(3) 0.028(3) 0.020(3) 0.003(2) 0.006(2) 0.001(3)
C1D 0.021(4) 0.028(4) 0.024(4) 0.005(3) 0.004(3) 0.001(3)
C2D 0.022(4) 0.024(4) 0.027(4) 0.001(3) 0.006(3) -0.003(3)
C3D 0.020(4) 0.021(4) 0.023(3) 0.005(3) 0.005(3) 0.003(3)
C4D 0.017(4) 0.022(4) 0.026(4) 0.005(3) 0.005(3) -0.001(3)
C5D 0.017(4) 0.022(4) 0.020(3) 0.007(3) 0.006(3) 0.000(3)
C6D 0.020(4) 0.030(4) 0.022(4) 0.003(3) 0.005(3) -0.003(3)
C7D 0.028(4) 0.032(4) 0.027(4) -0.002(3) 0.005(3) -0.005(3)
C8D 0.039(5) 0.031(4) 0.032(4) -0.002(3) 0.013(4) 0.001(4)
C9D 0.029(4) 0.031(4) 0.024(4) 0.003(3) 0.009(3) 0.001(3)
S2D 0.027(2) 0.046(3) 0.047(3) -0.010(2) 0.0114(18) -0.0166(16)
C10D 0.019(4) 0.020(4) 0.029(4) 0.003(3) 0.007(3) 0.000(3)
C11D 0.015(7) 0.022(7) 0.052(10) -0.017(7) 0.010(7) -0.009(5)
C12D 0.034(11) 0.029(10) 0.065(13) 0.024(7) 0.026(8) 0.010(8)
C13D 0.008(6) 0.027(8) 0.058(13) 0.002(6) 0.012(6) 0.000(6)
C10H 0.019(4) 0.020(4) 0.029(4) 0.003(3) 0.007(3) 0.000(3)
S3D 0.0212(15) 0.0405(18) 0.0243(15) 0.0048(11) 0.0078(12) -0.0016(12)
C14D 0.024(4) 0.023(4) 0.027(4) 0.008(3) 0.008(3) 0.004(3)
C15D 0.020(6) 0.027(7) 0.027(7) -0.005(5) -0.002(5) -0.004(5)
C16D 0.034(6) 0.030(6) 0.027(6) 0.008(5) 0.014(5) 0.012(6)
C17D 0.026(6) 0.040(9) 0.041(10) 0.015(6) 0.017(5) 0.007(5)
C14H 0.024(4) 0.023(4) 0.027(4) 0.008(3) 0.008(3) 0.004(3)

loop_
_atom_type_symbol
_atom_type_description
_atom_type_scat_dispersion_real
_atom_type_scat_dispersion_imag
_atom_type_scat_source
C C 0.0181 0.0091 'International Tables Vol C Tables 4.2.6.8 and 6.1.1.4'
H H 0.0000 0.0000 'International Tables Vol C Tables 4.2.6.8 and 6.1.1.4'
N N 0.0311 0.0180 'International Tables Vol C Tables 4.2.6.8 and 6.1.1.4'
S S 0.3331 0.5567 'International Tables Vol C Tables 4.2.6.8 and 6.1.1.4'
Fe Fe -1.1336 3.1974 'International Tables Vol C Tables 4.2.6.8 and 6.1.1.4'

loop_
_geom_angle_atom_site_label_1
_geom_angle_atom_site_label_2
_geom_angle_atom_site_label_3
_geom_angle
N5 Fe1 N6 97.0(3)
N5 Fe1 N4 89.8(3)
N6 Fe1 N4 94.6(3)
N5 Fe1 N3 90.9(3)
N6 Fe1 N3 96.8(3)
N4 Fe1 N3 168.3(3)
N5 Fe1 N1 174.1(3)
N6 Fe1 N1 88.6(3)
N4 Fe1 N1 88.0(3)
N3 Fe1 N1 90.1(3)
N5 Fe1 S2 85.95(19)
N6 Fe1 S2 176.5(2)
N4 Fe1 S2 83.6(2)
N3 Fe1 S2 84.88(19)
N1 Fe1 S2 88.37(18)
N8 Fe2 N9 96.7(3)
N8 Fe2 N10 90.5(3)
N9 Fe2 N10 96.9(3)
N8 Fe2 N7 90.5(3)
N9 Fe2 N7 94.8(3)
N10 Fe2 N7 168.0(3)
N8 Fe2 N2 174.7(3)
N9 Fe2 N2 88.5(3)
N10 Fe2 N2 89.8(3)
N7 Fe2 N2 88.1(3)
N8 Fe2 S1 86.8(2)
N9 Fe2 S1 176.18(19)
N10 Fe2 S1 84.5(2)
N7 Fe2 S1 83.6(2)
N2 Fe2 S1 87.99(18)
C1 S1 Fe2 99.1(3)
C2 S2 Fe1 98.9(3)
C1 N1 Fe1 161.3(6)
C2 N2 Fe2 161.4(6)
C3 N3 Fe1 170.3(6)
C4 N4 Fe1 154.1(6)
C5 N5 Fe1 171.6(6)
C6 N6 Fe1 160.7(6)
C7 N7 Fe2 152.8(6)
C8 N8 Fe2 174.7(6)
C9 N9 Fe2 159.9(6)
C10 N10 Fe2 169.8(6)
N1 C1 S1 178.1(7)
N2 C2 S2 178.7(7)
N3 C3 S3 178.2(7)
N4 C4 S4 178.9(8)
N5 C5 S5 177.6(8)
N6 C6 S6 178.8(7)
N7 C7 S7 178.4(8)
N8 C8 S8 178.2(7)
N9 C9 S9 179.1(7)
N10 C10 S10 177.9(7)
C4A S1A C1A 93.0(4)
C5A N1A C9A 123.3(7)
C5A N1A H1A 118.4
C9A N1A H1A 118.4
C2A C1A C14A 128.3(7)
C2A C1A S1A 110.3(6)
C14A C1A S1A 121.4(5)
C1A C2A C3A 113.8(7)
C1A C2A H2AA 123.1
C3A C2A H2AA 123.1
C4A C3A C2A 113.0(6)
C4A C3A C5A 125.0(7)
C2A C3A C5A 122.0(6)
C3A C4A C10A 130.1(6)
C3A C4A S1A 109.9(6)
C10A C4A S1A 120.0(5)
N1A C5A C6A 118.1(6)
N1A C5A C3A 119.9(6)
C6A C5A C3A 122.0(6)
C5A C6A C7A 119.8(7)
C5A C6A H6AA 120.1
C7A C6A H6AA 120.1
C8A C7A C6A 119.7(7)
C8A C7A H7AA 120.2
C6A C7A H7AA 120.2
C9A C8A C7A 119.2(7)
C9A C8A H8AA 120.4
C7A C8A H8AA 120.4
N1A C9A C8A 119.9(7)
N1A C9A H9AA 120.0
C8A C9A H9AA 120.0
C13A S2A C10A 92.1(3)
C11A C10A C4A 129.6(5)
C11A C10A S2A 110.3(4)
C4A C10A S2A 120.0(4)
C10A C11A C12A 112.8(5)
C10A C11A H11A 123.6
C12A C11A H11A 123.6
C13A C12A C11A 112.6(5)
C13A C12A H12A 123.7
C11A C12A H12A 123.7
C12A C13A S2A 112.3(5)
C12A C13A H13A 123.9
S2A C13A H13A 123.9
C17A S3A C14A 92.3(3)
C15A C14A C1A 128.8(5)
C15A C14A S3A 109.7(4)
C1A C14A S3A 121.3(5)
C14A C15A C16A 113.4(6)
C14A C15A H15A 123.3
C16A C15A H15A 123.3
C17A C16A C15A 112.2(7)
C17A C16A H16A 123.9
C15A C16A H16A 123.9
C16A C17A S3A 112.4(6)
C16A C17A H17A 123.8
S3A C17A H17A 123.8
C16E C15E H15B 123.6
C17E C16E C15E 112.1(8)
C17E C16E H16E 124.0
C15E C16E H16E 124.0
C16E C17E S1E 112.2(8)
C16E C17E H17E 123.9
S1E C17E H17E 123.9
C4B S1B C1B 93.0(4)
C9B N1B C5B 123.4(7)
C9B N1B H1B 118.3
C5B N1B H1B 118.3
C2B C1B C14B 129.0(7)
C2B C1B S1B 110.0(6)
C14B C1B S1B 121.0(5)
C1B C2B C3B 114.6(7)
C1B C2B H2BA 122.7
C3B C2B H2BA 122.7
C4B C3B C2B 112.1(7)
C4B C3B C5B 126.9(7)
C2B C3B C5B 121.0(7)
C3B C4B C10B 131.2(7)
C3B C4B S1B 110.3(6)
C10B C4B S1B 118.4(5)
N1B C5B C6B 117.0(7)
N1B C5B C3B 120.3(6)
C6B C5B C3B 122.7(7)
C5B C6B C7B 121.0(8)
C5B C6B H6BA 119.5
C7B C6B H6BA 119.5
C8B C7B C6B 120.1(8)
C8B C7B H7BA 120.0
C6B C7B H7BA 120.0
C9B C8B C7B 118.4(7)
C9B C8B H8BA 120.8
C7B C8B H8BA 120.8
N1B C9B C8B 120.0(7)
N1B C9B H9BA 120.0
C8B C9B H9BA 120.0
C13B S2B C10B 92.1(3)
C11B C10B C4B 128.8(5)
C11B C10B S2B 110.2(4)
C4B C10B S2B 120.9(5)
C10B C11B C12B 113.1(6)
C10B C11B H11B 123.5
C12B C11B H11B 123.5
C13B C12B C11B 112.4(6)
C13B C12B H12B 123.8
C11B C12B H12B 123.8
C12B C13B S2B 112.2(5)
C12B C13B H13B 123.9
S2B C13B H13B 123.9
C12F C11F H11C 123.5
C13F C12F C11F 112.0(9)
C13F C12F H12F 124.0
C11F C12F H12F 124.0
C12F C13F S2F 112.2(9)
C12F C13F H13F 123.9
S2F C13F H13F 123.9
C17B S3B C14B 92.1(4)
C15B C14B C1B 129.1(6)
C15B C14B S3B 110.1(4)
C1B C14B S3B 120.7(4)
C14B C15B C16B 113.1(6)
C14B C15B H15C 123.4
C16B C15B H15C 123.4
C17B C16B C15B 112.0(7)
C17B C16B H16B 124.0
C15B C16B H16B 124.0
C16B C17B S3B 112.5(6)
C16B C17B H17B 123.7
S3B C17B H17B 123.7
C16F C15F H15D 123.6
C17F C16F C15F 112.2(8)
C17F C16F H16F 123.9
C15F C16F H16F 123.9
C16F C17F S3F 112.2(7)
C16F C17F H17F 123.9
S3F C17F H17F 123.9
C1C S1C C4C 92.9(4)
C13C S2C C10C 92.1(4)
C9C N1C C5C 123.3(6)
C9C N1C H1C 118.4
C5C N1C H1C 118.4
C2C C1C C14C 127.1(7)
C2C C1C S1C 110.8(6)
C14C C1C S1C 122.1(5)
C1C C2C C3C 112.6(7)
C1C C2C H2CA 123.7
C3C C2C H2CA 123.7
C4C C3C C2C 114.0(6)
C4C C3C C5C 125.2(7)
C2C C3C C5C 120.7(7)
C3C C4C C10C 130.4(7)
C3C C4C S1C 109.7(6)
C10C C4C S1C 119.9(5)
N1C C5C C6C 117.8(6)
N1C C5C C3C 119.5(6)
C6C C5C C3C 122.7(7)
C5C C6C C7C 120.1(7)
C5C C6C H6CA 120.0
C7C C6C H6CA 120.0
C8C C7C C6C 120.3(7)
C8C C7C H7CA 119.8
C6C C7C H7CA 119.8
C7C C8C C9C 118.5(7)
C7C C8C H8CA 120.8
C9C C8C H8CA 120.8
N1C C9C C8C 119.9(7)
N1C C9C H9CA 120.0
C8C C9C H9CA 120.0
C11C C10C C4C 130.0(7)
C11C C10C S2C 110.5(6)
C4C C10C S2C 119.5(5)
C10C C11C C12C 112.8(7)
C10C C11C H11D 123.6
C12C C11C H11D 123.6
C13C C12C C11C 113.4(7)
C13C C12C H12X 123.3
C11C C12C H12X 123.3
C12C C13C S2C 111.2(6)
C12C C13C H13C 124.4
S2C C13C H13C 124.4
C17C S3C C14C 92.3(4)
C15C C14C C1C 129.8(6)
C15C C14C S3C 109.2(5)
C1C C14C S3C 120.7(4)
C14C C15C C16C 113.7(7)
C14C C15C H15E 123.2
C16C C15C H15E 123.2
C17C C16C C15C 111.8(8)
C17C C16C H16C 124.1
C15C C16C H16C 124.1
C16C C17C S3C 112.3(7)
C16C C17C H17C 123.9
S3C C17C H17C 123.9
C16G C15G H15F 123.6
C17G C16G C15G 112.2(7)
C17G C16G H16G 123.9
C15G C16G H16G 123.9
C16G C17G S3G 112.6(7)
C16G C17G H17G 123.7
S3G C17G H17G 123.7
C1D S1D C4D 92.6(4)
C9D N1D C5D 124.1(7)
C9D N1D H1D 118.0
C5D N1D H1D 118.0
C2D C1D C14D 127.0(7)
C2D C1D S1D 111.1(6)
C14D C1D S1D 121.9(5)
C1D C2D C3D 112.9(7)
C1D C2D H2DA 123.6
C3D C2D H2DA 123.6
C4D C3D C2D 112.7(7)
C4D C3D C5D 127.1(7)
C2D C3D C5D 120.2(7)
C3D C4D C10D 130.7(7)
C3D C4D S1D 110.8(6)
C10D C4D S1D 118.3(5)
N1D C5D C6D 116.9(7)
N1D C5D C3D 120.7(6)
C6D C5D C3D 122.4(7)
C7D C6D C5D 120.0(7)
C7D C6D H6DA 120.0
C5D C6D H6DA 120.0
C8D C7D C6D 120.5(8)
C8D C7D H7DA 119.7
C6D C7D H7DA 119.7
C7D C8D C9D 118.9(8)
C7D C8D H8DA 120.6
C9D C8D H8DA 120.6
N1D C9D C8D 119.6(8)
N1D C9D H9DA 120.2
C8D C9D H9DA 120.2
C13D S2D C10D 91.8(4)
C11D C10D C4D 130.2(6)
C11D C10D S2D 110.4(5)
C4D C10D S2D 118.7(5)
C10D C11D C12D 112.9(6)
C10D C11D H11E 123.6
C12D C11D H11E 123.6
C13D C12D C11D 112.0(7)
C13D C12D H12D 124.0
C11D C12D H12D 124.0
C12D C13D S2D 112.6(6)
C12D C13D H13D 123.7
S2D C13D H13D 123.7
C12H C11H H11F 123.4
C13H C12H C11H 112.2(8)
C13H C12H H12H 123.9
C11H C12H H12H 123.9
C12H C13H S2H 112.4(7)
C12H C13H H13H 123.8
S2H C13H H13H 123.8
C17D S3D C14D 91.8(3)
C15D C14D C1D 128.9(6)
C15D C14D S3D 110.3(4)
C1D C14D S3D 120.8(5)
C14D C15D C16D 113.3(6)
C14D C15D H15G 123.3
C16D C15D H15G 123.3
C17D C16D C15D 111.8(6)
C17D C16D H16D 124.1
C15D C16D H16D 124.1
C16D C17D S3D 112.6(5)
C16D C17D H17D 123.7
S3D C17D H17D 123.7
C16H C15H H15H 123.5
C17H C16H C15H 112.1(9)
C17H C16H H16H 123.9
C15H C16H H16H 123.9
C16H C17H S3H 112.2(8)
C16H C17H H17H 123.9
S3H C17H H17H 123.9

loop_
_geom_bond_atom_site_label_1
_geom_bond_atom_site_label_2
_geom_bond_distance
Fe1 N5 1.974(6)
Fe1 N6 2.020(7)
Fe1 N4 2.039(7)
Fe1 N3 2.040(7)
Fe1 N1 2.088(7)
Fe1 S2 2.680(2)
Fe2 N8 1.989(6)
Fe2 N9 2.033(7)
Fe2 N10 2.046(7)
Fe2 N7 2.048(7)
Fe2 N2 2.084(6)
Fe2 S1 2.676(2)
S1 C1 1.637(8)
S2 C2 1.638(8)
S3 C3 1.629(8)
S4 C4 1.617(8)
S5 C5 1.596(8)
S6 C6 1.607(8)
S7 C7 1.616(8)
S8 C8 1.598(8)
S9 C9 1.606(8)
S10 C10 1.631(8)
N1 C1 1.161(10)
N2 C2 1.160(10)
N3 C3 1.157(10)
N4 C4 1.172(10)
N5 C5 1.179(10)
N6 C6 1.183(10)
N7 C7 1.172(10)
N8 C8 1.173(10)
N9 C9 1.170(10)
N10 C10 1.146(10)
S1A C4A 1.732(8)
S1A C1A 1.732(8)
N1A C5A 1.346(9)
N1A C9A 1.347(10)
N1A H1A 0.8800
C1A C2A 1.367(10)
C1A C14A 1.454(9)
C2A C3A 1.420(10)
C2A H2AA 0.9500
C3A C4A 1.387(10)
C3A C5A 1.463(9)
C4A C10A 1.469(9)
C5A C6A 1.385(10)
C6A C7A 1.390(10)
C6A H6AA 0.9500
C7A C8A 1.388(12)
C7A H7AA 0.9500
C8A C9A 1.361(12)
C8A H8AA 0.9500
C9A H9AA 0.9500
S2A C13A 1.702(6)
S2A C10A 1.712(5)
C10A C11A 1.385(6)
C11A C12A 1.403(7)
C11A H11A 0.9500
C12A C13A 1.351(6)
C12A H12A 0.9500
C13A H13A 0.9500
S3A C17A 1.699(7)
S3A C14A 1.713(5)
C14A C15A 1.387(7)
C15A C16A 1.398(8)
C15A H15A 0.9500
C16A C17A 1.350(7)
C16A H16A 0.9500
C17A H17A 0.9500
S1E C17E 1.705(8)
C15E C16E 1.401(8)
C15E H15B 0.9500
C16E C17E 1.352(7)
C16E H16E 0.9500
C17E H17E 0.9500
S1B C4B 1.723(8)
S1B C1B 1.731(8)
N1B C9B 1.344(10)
N1B C5B 1.363(10)
N1B H1B 0.8800
C1B C2B 1.366(11)
C1B C14B 1.438(9)
C2B C3B 1.410(11)
C2B H2BA 0.9500
C3B C4B 1.400(11)
C3B C5B 1.457(10)
C4B C10B 1.453(9)
C5B C6B 1.373(11)
C6B C7B 1.381(11)
C6B H6BA 0.9500
C7B C8B 1.381(12)
C7B H7BA 0.9500
C8B C9B 1.373(12)
C8B H8BA 0.9500
C9B H9BA 0.9500
S2B C13B 1.706(6)
S2B C10B 1.711(5)
C10B C11B 1.385(7)
C11B C12B 1.401(8)
C11B H11B 0.9500
C12B C13B 1.349(6)
C12B H12B 0.9500
C13B H13B 0.9500
S2F C13F 1.705(8)
C11F C12F 1.401(8)
C11F H11C 0.9500
C12F C13F 1.352(7)
C12F H12F 0.9500
C13F H13F 0.9500
S3B C17B 1.704(7)
S3B C14B 1.706(5)
C14B C15B 1.391(7)
C15B C16B 1.401(8)
C15B H15C 0.9500
C16B C17B 1.351(7)
C16B H16B 0.9500
C17B H17B 0.9500
S3F C17F 1.705(8)
C15F C16F 1.402(8)
C15F H15D 0.9500
C16F C17F 1.352(7)
C16F H16F 0.9500
C17F H17F 0.9500
S1C C1C 1.723(8)
S1C C4C 1.727(7)
S2C C13C 1.714(8)
S2C C10C 1.727(7)
N1C C9C 1.342(9)
N1C C5C 1.356(9)
N1C H1C 0.8800
C1C C2C 1.380(10)
C1C C14C 1.461(9)
C2C C3C 1.407(11)
C2C H2CA 0.9500
C3C C4C 1.383(10)
C3C C5C 1.474(10)
C4C C10C 1.462(10)
C5C C6C 1.382(10)
C6C C7C 1.389(10)
C6C H6CA 0.9500
C7C C8C 1.376(11)
C7C H7CA 0.9500
C8C C9C 1.385(12)
C8C H8CA 0.9500
C9C H9CA 0.9500
C10C C11C 1.370(10)
C11C C12C 1.408(11)
C11C H11D 0.9500
C12C C13C 1.356(11)
C12C H12X 0.9500
C13C H13C 0.9500
S3C C17C 1.701(7)
S3C C14C 1.717(5)
C14C C15C 1.390(7)
C15C C16C 1.399(8)
C15C H15E 0.9500
C16C C17C 1.350(7)
C16C H16C 0.9500
C17C H17C 0.9500
S3G C17G 1.705(7)
C15G C16G 1.399(8)
C15G H15F 0.9500
C16G C17G 1.351(7)
C16G H16G 0.9500
C17G H17G 0.9500
S1D C1D 1.717(8)
S1D C4D 1.725(8)
N1D C9D 1.337(10)
N1D C5D 1.361(10)
N1D H1D 0.8800
C1D C2D 1.370(11)
C1D C14D 1.453(9)
C2D C3D 1.428(11)
C2D H2DA 0.9500
C3D C4D 1.373(11)
C3D C5D 1.461(10)
C4D C10D 1.457(9)
C5D C6D 1.391(10)
C6D C7D 1.386(11)
C6D H6DA 0.9500
C7D C8D 1.373(13)
C7D H7DA 0.9500
C8D C9D 1.377(12)
C8D H8DA 0.9500
C9D H9DA 0.9500
S2D C13D 1.706(7)
S2D C10D 1.707(5)
C10D C11D 1.386(7)
C11D C12D 1.401(8)
C11D H11E 0.9500
C12D C13D 1.351(7)
C12D H12D 0.9500
C13D H13D 0.9500
S2H C13H 1.703(7)
C11H C12H 1.401(8)
C11H H11F 0.9500
C12H C13H 1.351(7)
C12H H12H 0.9500
C13H H13H 0.9500
S3D C17D 1.707(7)
S3D C14D 1.708(5)
C14D C15D 1.386(7)
C15D C16D 1.401(8)
C15D H15G 0.9500
C16D C17D 1.353(6)
C16D H16D 0.9500
C17D H17D 0.9500
S3H C17H 1.704(8)
C15H C16H 1.401(8)
C15H H15H 0.9500
C16H C17H 1.352(7)
C16H H16H 0.9500
C17H H17H 0.9500

loop_
_geom_hbond_atom_site_label_D
_geom_hbond_atom_site_label_H
_geom_hbond_atom_site_label_A
_geom_hbond_distance_DH
_geom_hbond_distance_HA
_geom_hbond_distance_DA
_geom_hbond_angle_DHA
_geom_hbond_site_symmetry_A
N1A H1A S10 0.88 2.46 3.326(7) 166.6 .
N1B H1B S4 0.88 2.67 3.359(7) 136.0 .
N1C H1C S3 0.88 2.46 3.319(6) 165.2 1_455
N1D H1D S7 0.88 2.64 3.335(6) 136.9 .

loop_
_geom_torsion_atom_site_label_1
_geom_torsion_atom_site_label_2
_geom_torsion_atom_site_label_3
_geom_torsion_atom_site_label_4
_geom_torsion
C4A S1A C1A C2A -1.8(6)
C4A S1A C1A C14A 176.1(6)
C14A C1A C2A C3A -175.5(7)
S1A C1A C2A C3A 2.2(8)
C1A C2A C3A C4A -1.6(9)
C1A C2A C3A C5A -179.3(6)
C2A C3A C4A C10A -177.7(7)
C5A C3A C4A C10A -0.1(12)
C2A C3A C4A S1A 0.1(8)
C5A C3A C4A S1A 177.8(5)
C1A S1A C4A C3A 1.0(6)
C1A S1A C4A C10A 179.1(6)
C9A N1A C5A C6A 3.4(10)
C9A N1A C5A C3A -176.3(7)
C4A C3A C5A N1A 50.4(10)
C2A C3A C5A N1A -132.1(7)
C4A C3A C5A C6A -129.2(8)
C2A C3A C5A C6A 48.2(10)
N1A C5A C6A C7A -4.0(10)
C3A C5A C6A C7A 175.7(7)
C5A C6A C7A C8A 1.6(11)
C6A C7A C8A C9A 1.4(11)
C5A N1A C9A C8A -0.3(11)
C7A C8A C9A N1A -2.1(12)
C3A C4A C10A C11A 23.3(13)
S1A C4A C10A C11A -154.3(7)
C3A C4A C10A S2A -155.4(7)
S1A C4A C10A S2A 26.9(9)
C13A S2A C10A C11A -0.3(6)
C13A S2A C10A C4A 178.7(7)
C4A C10A C11A C12A -178.3(7)
S2A C10A C11A C12A 0.5(9)
C10A C11A C12A C13A -0.5(10)
C11A C12A C13A S2A 0.3(10)
C10A S2A C13A C12A 0.0(8)
C2A C1A C14A C15A 170.7(9)
S1A C1A C14A C15A -6.9(12)
C2A C1A C14A S3A -4.0(11)
S1A C1A C14A S3A 178.4(4)
C17A S3A C14A C15A 0.3(9)
C17A S3A C14A C1A 175.9(8)
C1A C14A C15A C16A -177.7(12)
S3A C14A C15A C16A -2.5(14)
C14A C15A C16A C17A 4(2)
C15A C16A C17A S3A -4(2)
C14A S3A C17A C16A 2.0(15)
C15E C16E C17E S1E 5(11)
C4B S1B C1B C2B 0.8(6)
C4B S1B C1B C14B 179.9(6)
C14B C1B C2B C3B -179.9(7)
S1B C1B C2B C3B -0.9(8)
C1B C2B C3B C4B 0.6(9)
C1B C2B C3B C5B 179.8(6)
C2B C3B C4B C10B 176.0(7)
C5B C3B C4B C10B -3.2(13)
C2B C3B C4B S1B 0.0(8)
C5B C3B C4B S1B -179.1(6)
C1B S1B C4B C3B -0.5(6)
C1B S1B C4B C10B -177.0(6)
C9B N1B C5B C6B -1.3(10)
C9B N1B C5B C3B 179.3(7)
C4B C3B C5B N1B -37.2(11)
C2B C3B C5B N1B 143.7(7)
C4B C3B C5B C6B 143.4(8)
C2B C3B C5B C6B -35.7(10)
N1B C5B C6B C7B 1.2(11)
C3B C5B C6B C7B -179.5(7)
C5B C6B C7B C8B -0.4(12)
C6B C7B C8B C9B -0.3(12)
C5B N1B C9B C8B 0.7(11)
C7B C8B C9B N1B 0.2(12)
C3B C4B C10B C11B -33.5(14)
S1B C4B C10B C11B 142.2(9)
C3B C4B C10B S2B 151.4(7)
S1B C4B C10B S2B -32.9(8)
C13B S2B C10B C11B 0.5(9)
C13B S2B C10B C4B 176.4(8)
C4B C10B C11B C12B -177.4(8)
S2B C10B C11B C12B -1.9(12)
C10B C11B C12B C13B 2.8(14)
C11B C12B C13B S2B -2.4(14)
C10B S2B C13B C12B 1.1(11)
C11F C12F C13F S2F 9(11)
C2B C1B C14B C15B -156.5(10)
S1B C1B C14B C15B 24.6(13)
C2B C1B C14B S3B 18.9(11)
S1B C1B C14B S3B -160.0(5)
C17B S3B C14B C15B -2.2(15)
C17B S3B C14B C1B -178.3(14)
C1B C14B C15B C16B 180(3)
S3B C14B C15B C16B 4(3)
C14B C15B C16B C17B -4(5)
C15B C16B C17B S3B 2(5)
C14B S3B C17B C16B 0(3)
C15F C16F C17F S3F 0(10)
C4C S1C C1C C2C 1.5(6)
C4C S1C C1C C14C -175.9(6)
C14C C1C C2C C3C 175.2(7)
S1C C1C C2C C3C -2.1(8)
C1C C2C C3C C4C 1.8(9)
C1C C2C C3C C5C 179.8(6)
C2C C3C C4C C10C 177.9(7)
C5C C3C C4C C10C 0.0(12)
C2C C3C C4C S1C -0.6(8)
C5C C3C C4C S1C -178.6(6)
C1C S1C C4C C3C -0.5(6)
C1C S1C C4C C10C -179.2(6)
C9C N1C C5C C6C -3.8(10)
C9C N1C C5C C3C 175.9(7)
C4C C3C C5C N1C -49.5(10)
C2C C3C C5C N1C 132.7(7)
C4C C3C C5C C6C 130.1(8)
C2C C3C C5C C6C -47.7(10)
N1C C5C C6C C7C 4.0(10)
C3C C5C C6C C7C -175.7(7)
C5C C6C C7C C8C -1.1(11)
C6C C7C C8C C9C -2.0(11)
C5C N1C C9C C8C 0.7(11)
C7C C8C C9C N1C 2.3(11)
C3C C4C C10C C11C -21.1(13)
S1C C4C C10C C11C 157.3(7)
C3C C4C C10C S2C 155.9(7)
S1C C4C C10C S2C -25.7(8)
C13C S2C C10C C11C 0.8(6)
C13C S2C C10C C4C -176.8(6)
C4C C10C C11C C12C 176.4(7)
S2C C10C C11C C12C -0.8(8)
C10C C11C C12C C13C 0.4(10)
C11C C12C C13C S2C 0.2(9)
C10C S2C C13C C12C -0.5(7)
C2C C1C C14C C15C -174.7(16)
S1C C1C C14C C15C 2.3(18)
C2C C1C C14C S3C -1.0(11)
S1C C1C C14C S3C 175.9(5)
C17C S3C C14C C15C 1.2(16)
C17C S3C C14C C1C -173.7(11)
C1C C14C C15C C16C 178(2)
S3C C14C C15C C16C 4(3)
C14C C15C C16C C17C -9(5)
C15C C16C C17C S3C 9(4)
C14C S3C C17C C16C -6(3)
C15G C16G C17G S3G -2(5)
C4D S1D C1D C2D -0.5(6)
C4D S1D C1D C14D -179.3(6)
C14D C1D C2D C3D 179.4(7)
S1D C1D C2D C3D 0.7(8)
C1D C2D C3D C4D -0.6(9)
C1D C2D C3D C5D -179.4(6)
C2D C3D C4D C10D -174.9(7)
C5D C3D C4D C10D 3.8(13)
C2D C3D C4D S1D 0.2(8)
C5D C3D C4D S1D 178.9(6)
C1D S1D C4D C3D 0.2(6)
C1D S1D C4D C10D 176.0(6)
C9D N1D C5D C6D 2.5(10)
C9D N1D C5D C3D -178.9(7)
C4D C3D C5D N1D 36.4(11)
C2D C3D C5D N1D -144.9(7)
C4D C3D C5D C6D -145.1(8)
C2D C3D C5D C6D 33.5(10)
N1D C5D C6D C7D -2.1(10)
C3D C5D C6D C7D 179.4(7)
C5D C6D C7D C8D 0.3(12)
C6D C7D C8D C9D 1.3(12)
C5D N1D C9D C8D -1.1(11)
C7D C8D C9D N1D -0.9(12)
C3D C4D C10D C11D 43.0(15)
S1D C4D C10D C11D -131.8(11)
C3D C4D C10D S2D -148.0(7)
S1D C4D C10D S2D 37.3(8)
C13D S2D C10D C11D -4.8(14)
C13D S2D C10D C4D -175.9(13)
C4D C10D C11D C12D 177(2)
S2D C10D C11D C12D 7(2)
C10D C11D C12D C13D -7(4)
C11D C12D C13D S2D 3(4)
C10D S2D C13D C12D 1(3)
C11H C12H C13H S2H 5(9)
C2D C1D C14D C15D 162.3(11)
S1D C1D C14D C15D -19.2(14)
C2D C1D C14D S3D -18.5(11)
S1D C1D C14D S3D 160.0(5)
C17D S3D C14D C15D -2.4(14)
C17D S3D C14D C1D 178.2(12)
C1D C14D C15D C16D -176.7(11)
S3D C14D C15D C16D 4.1(16)
C14D C15D C16D C17D -4(2)
C15D C16D C17D S3D 2(3)
C14D S3D C17D C16D 0(2)
C15H C16H C17H S3H -7(11)
